data_2212931
loop_
_publ_author_name
'Wang, Yan-Ling'
'Wang, Yong-Jin'
'Yao, Jun'
'Zhao, Xiu-Tai'
'Wang, Rui-He'

_publ_section_title
;
 Bis(tetraphenylphosphonium)
 tris(2-thioxo-1,3-dithiole-4,5-dithiolato)stannate(IV) at 293K
;
_journal_coeditor_code HY2045
_journal_issue 4
_journal_name_full 'Acta Crystallographica Section E'
_journal_page_first m1147
_journal_page_last m1148
_journal_paper_doi 10.1107/S1600536807012469
_journal_volume 63
_journal_year 2007
_chemical_formula_iupac '(C24 H20 P)2 [Sn (C3 S5)3]'
_chemical_formula_moiety '2C24 H20 P + , C9 S15 Sn 2-'
_chemical_formula_sum 'C57 H40 P2 S15 Sn'
_chemical_formula_weight 1386.42
_chemical_name_systematic
;
Bis(tetraphenylphosphonium)
tris(2-thioxo-1,3-dithiole-4,5-dithiolato)stannate(IV)
;
_space_group_IT_number 15
_symmetry_cell_setting monoclinic
_symmetry_space_group_name_Hall '-C 2yc'
_symmetry_space_group_name_H-M 'C 1 2/c 1'
_atom_sites_solution_hydrogens geom
_atom_sites_solution_primary direct
_atom_sites_solution_secondary difmap
_audit_creation_method SHELXL97
_cell_angle_alpha 90.00
_cell_angle_beta 123.532(2)
_cell_angle_gamma 90.00
_cell_formula_units_Z 4
_cell_length_a 24.7352(6)
_cell_length_b 14.7677(4)
_cell_length_c 19.6210(4)
_cell_measurement_reflns_used 8898
_cell_measurement_temperature 293(2)
_cell_measurement_theta_max 27.55
_cell_measurement_theta_min 2.52
_cell_volume 5974.4(3)
_computing_cell_refinement APEX2
_computing_data_collection 'APEX2 (Bruker, 2005)'
_computing_data_reduction APEX2
_computing_molecular_graphics 'SHELXTL (Bruker, 1997)'
_computing_publication_material 'WinGX (Farrugia, 1999)'
_computing_structure_refinement 'SHELXL97 (Sheldrick, 1997)'
_computing_structure_solution 'SIR97 (Altomare <i>et al.</i>,  1999)'
_diffrn_ambient_temperature 293(2)
_diffrn_measured_fraction_theta_full 0.999
_diffrn_measured_fraction_theta_max 0.999
_diffrn_measurement_device_type 'Bruker APEXII CCD area-detector'
_diffrn_measurement_method '\f and \w'
_diffrn_radiation_monochromator graphite
_diffrn_radiation_source 'fine-focus sealed tube'
_diffrn_radiation_type MoK\a
_diffrn_radiation_wavelength 0.71073
_diffrn_reflns_av_R_equivalents 0.0240
_diffrn_reflns_av_sigmaI/netI 0.0166
_diffrn_reflns_limit_h_max 30
_diffrn_reflns_limit_h_min -32
_diffrn_reflns_limit_k_max 19
_diffrn_reflns_limit_k_min -19
_diffrn_reflns_limit_l_max 25
_diffrn_reflns_limit_l_min -24
_diffrn_reflns_number 40822
_diffrn_reflns_theta_full 27.61
_diffrn_reflns_theta_max 27.61
_diffrn_reflns_theta_min 1.70
_exptl_absorpt_coefficient_mu 1.044
_exptl_absorpt_correction_T_max 0.8947
_exptl_absorpt_correction_T_min 0.7063
_exptl_absorpt_correction_type multi-scan
_exptl_absorpt_process_details '(SADABS; Bruker, 2005)'
_exptl_crystal_colour purple--red
_exptl_crystal_density_diffrn 1.541
_exptl_crystal_density_method 'not measured'
_exptl_crystal_description prism
_exptl_crystal_F_000 2808
_exptl_crystal_size_max 0.36
_exptl_crystal_size_mid 0.12
_exptl_crystal_size_min 0.11
_refine_diff_density_max 0.394
_refine_diff_density_min -0.415
_refine_ls_extinction_method none
_refine_ls_goodness_of_fit_ref 1.036
_refine_ls_hydrogen_treatment constr
_refine_ls_matrix_type full
_refine_ls_number_parameters 340
_refine_ls_number_reflns 6936
_refine_ls_number_restraints 0
_refine_ls_restrained_S_all 1.036
_refine_ls_R_factor_all 0.0306
_refine_ls_R_factor_gt 0.0243
_refine_ls_shift/su_max 0.001
_refine_ls_shift/su_mean 0.000
_refine_ls_structure_factor_coef Fsqd
_refine_ls_weighting_details 'calc w = 1/[\s^2^(Fo^2^)+(0.0318P)^2^+4.1278P] where P=(Fo^2^+2Fc^2^)/3'
_refine_ls_weighting_scheme calc
_refine_ls_wR_factor_gt 0.0607
_refine_ls_wR_factor_ref 0.0647
_reflns_number_gt 6060
_reflns_number_total 6936
_reflns_threshold_expression I>2\s(I)
_cod_data_source_file hy2045.cif
_cod_data_source_block I
_cod_depositor_comments
;
The following automatic conversions were performed:
'_symmetry_cell_setting' value 'Monoclinic' changed to 'monoclinic'
according to '/home/saulius/struct/CIF-dictionaries/cif_core.dic'
dictionary named 'cif_core.dic' version 2.4.1 from 2010-06-29.

Automatic conversion script
Id: cif_fix_enum 1527 2010-12-29 10:47:43Z saulius 

The following automatic conversions were performed:

'_symmetry_cell_setting' value 'Monoclinic' changed to 'monoclinic'
according to /home/saulius/struct/CIF-dictionaries/cif_core.dic
dictionary named 'cif_core.dic' version 2.4.1 from 2010-06-29.

Automatic conversion script
Id: cif_fix_values 1715 2011-07-08 13:25:40Z adriana 
;
_cod_original_sg_symbol_H-M 'C 2/c'
_cod_database_code 2212931
_cod_database_fobs_code 2212931

loop_
_symmetry_equiv_pos_as_xyz
'x, y, z'
'-x, y, -z+1/2'
'x+1/2, y+1/2, z'
'-x+1/2, y+1/2, -z+1/2'
'-x, -y, -z'
'x, -y, z-1/2'
'-x+1/2, -y+1/2, -z'
'x+1/2, -y+1/2, z-1/2'

loop_
_atom_site_type_symbol
_atom_site_label
_atom_site_fract_x
_atom_site_fract_y
_atom_site_fract_z
_atom_site_U_iso_or_equiv
_atom_site_adp_type
_atom_site_calc_flag
_atom_site_refinement_flags
_atom_site_occupancy
C C1 0.36637(9) -0.08672(12) 0.08963(11) 0.0428(4) Uani d . 1
C C2 0.39171(8) 0.08716(11) 0.11338(10) 0.0361(4) Uani d . 1
C C3 0.44805(8) 0.04790(11) 0.13238(10) 0.0366(4) Uani d . 1
C C4 0.49057(9) 0.43890(12) 0.27602(11) 0.0411(4) Uani d . 1
C C5 0.5000 0.61163(19) 0.2500 0.0594(8) Uani d S 1
S S1 0.33102(3) -0.18687(4) 0.06668(4) 0.06359(16) Uani d . 1
S S2 0.32684(2) 0.01314(3) 0.08100(3) 0.04214(10) Uani d . 1
S S3 0.44663(2) -0.06984(3) 0.12443(3) 0.04594(11) Uani d . 1
S S4 0.38207(2) 0.20063(3) 0.12721(3) 0.04336(11) Uani d . 1
S S5 0.52109(2) 0.10405(3) 0.17151(3) 0.04444(11) Uani d . 1
S S6 0.47533(3) 0.34592(3) 0.31770(3) 0.04668(11) Uani d . 1
S S7 0.48042(3) 0.54604(4) 0.30613(4) 0.05676(14) Uani d . 1
S S8 0.5000 0.72282(6) 0.2500 0.0977(4) Uani d S 1
Sn Sn1 0.5000 0.221483(10) 0.2500 0.03296(5) Uani d S 1
C C17 0.87001(11) 0.45376(15) 0.40971(12) 0.0556(5) Uani d . 1
H H17 0.8679 0.4769 0.4523 0.067 Uiso calc R 1
C C18 0.72469(9) 0.61019(13) 0.20875(11) 0.0435(4) Uani d . 1
C C19 0.66022(10) 0.58471(16) 0.16670(13) 0.0549(5) Uani d . 1
H H19 0.6449 0.5508 0.1926 0.066 Uiso calc R 1
C C20 0.61854(12) 0.61020(18) 0.08539(14) 0.0655(6) Uani d . 1
H H20 0.5751 0.5932 0.0568 0.079 Uiso calc R 1
C C21 0.64094(13) 0.66017(17) 0.04721(13) 0.0668(7) Uani d . 1
H H21 0.6125 0.6779 -0.0069 0.080 Uiso calc R 1
C C22 0.70506(13) 0.68421(18) 0.08817(14) 0.0682(7) Uani d . 1
H H22 0.7201 0.7171 0.0614 0.082 Uiso calc R 1
C C23 0.74761(12) 0.65963(16) 0.16941(13) 0.0596(6) Uani d . 1
H H23 0.7911 0.6761 0.1973 0.071 Uiso calc R 1
C C24 0.73080(9) 0.54458(12) 0.35312(10) 0.0386(4) Uani d . 1
C C25 0.71628(11) 0.45288(14) 0.34807(14) 0.0560(5) Uani d . 1
H H25 0.7323 0.4121 0.3273 0.067 Uiso calc R 1
C C26 0.67789(12) 0.42305(16) 0.37420(16) 0.0677(7) Uani d . 1
H H26 0.6683 0.3617 0.3715 0.081 Uiso calc R 1
C C27 0.65391(11) 0.48258(18) 0.40383(14) 0.0634(6) Uani d . 1
H H27 0.6281 0.4615 0.4214 0.076 Uiso calc R 1
C C28 0.66709(11) 0.57297(17) 0.40822(14) 0.0589(5) Uani d . 1
H H28 0.6501 0.6132 0.4281 0.071 Uiso calc R 1
C C29 0.70608(10) 0.60430(14) 0.38275(12) 0.0471(4) Uani d . 1
H H29 0.7154 0.6657 0.3858 0.057 Uiso calc R 1
P P1 0.77855(2) 0.58323(3) 0.31547(3) 0.03753(10) Uani d . 1
C C6 0.82272(9) 0.68477(12) 0.36579(11) 0.0402(4) Uani d . 1
C C7 0.78909(11) 0.76564(14) 0.34992(15) 0.0565(5) Uani d . 1
H H7 0.7444 0.7672 0.3128 0.068 Uiso calc R 1
C C8 0.82229(12) 0.84360(15) 0.38947(16) 0.0694(7) Uani d . 1
H H8 0.7997 0.8975 0.3799 0.083 Uiso calc R 1
C C9 0.88839(13) 0.84229(17) 0.44281(16) 0.0698(7) Uani d . 1
H H9 0.9105 0.8952 0.4691 0.084 Uiso calc R 1
C C10 0.92177(12) 0.76317(17) 0.45740(16) 0.0687(7) Uani d . 1
H H10 0.9667 0.7628 0.4933 0.082 Uiso calc R 1
C C11 0.88956(10) 0.68385(15) 0.41949(13) 0.0519(5) Uani d . 1
H H11 0.9126 0.6302 0.4299 0.062 Uiso calc R 1
C C12 0.83270(9) 0.49259(13) 0.33190(11) 0.0412(4) Uani d . 1
C C13 0.83656(9) 0.45780(14) 0.26932(11) 0.0459(4) Uani d . 1
H H13 0.8123 0.4835 0.2174 0.055 Uiso calc R 1
C C14 0.87663(11) 0.38466(15) 0.28414(13) 0.0549(5) Uani d . 1
H H14 0.8790 0.3610 0.2420 0.066 Uiso calc R 1
C C15 0.91276(11) 0.34696(15) 0.36048(14) 0.0564(5) Uani d . 1
H H15 0.9395 0.2977 0.3698 0.068 Uiso calc R 1
C C16 0.90980(12) 0.38145(16) 0.42344(14) 0.0622(6) Uani d . 1
H H16 0.9347 0.3559 0.4753 0.075 Uiso calc R 1

loop_
_atom_site_aniso_label
_atom_site_aniso_U_11
_atom_site_aniso_U_22
_atom_site_aniso_U_33
_atom_site_aniso_U_12
_atom_site_aniso_U_13
_atom_site_aniso_U_23
C1 0.0501(10) 0.0392(9) 0.0352(8) -0.0051(8) 0.0211(8) -0.0015(7)
C2 0.0380(9) 0.0342(8) 0.0314(8) -0.0024(7) 0.0163(7) -0.0029(6)
C3 0.0398(9) 0.0345(8) 0.0347(8) -0.0015(7) 0.0202(7) -0.0056(6)
C4 0.0378(9) 0.0324(8) 0.0480(10) 0.0000(7) 0.0206(8) -0.0039(7)
C5 0.0439(15) 0.0349(14) 0.080(2) 0.000 0.0217(15) 0.000
S1 0.0754(4) 0.0430(3) 0.0646(3) -0.0193(3) 0.0338(3) -0.0051(2)
S2 0.0382(2) 0.0443(2) 0.0400(2) -0.00440(18) 0.01906(19) -0.00298(18)
S3 0.0485(3) 0.0339(2) 0.0522(3) 0.00102(18) 0.0259(2) -0.00564(19)
S4 0.0385(2) 0.0349(2) 0.0426(2) 0.00669(17) 0.01353(19) -0.00002(17)
S5 0.0403(2) 0.0438(2) 0.0542(3) -0.00455(19) 0.0292(2) -0.0126(2)
S6 0.0627(3) 0.0394(2) 0.0488(3) 0.0008(2) 0.0376(2) -0.00240(19)
S7 0.0522(3) 0.0389(3) 0.0748(4) 0.0024(2) 0.0323(3) -0.0114(2)
S8 0.0973(8) 0.0327(4) 0.1423(11) 0.000 0.0532(8) 0.000
Sn1 0.03601(9) 0.02899(8) 0.03119(8) 0.000 0.01688(7) 0.000
C17 0.0664(13) 0.0606(13) 0.0395(10) 0.0182(10) 0.0291(10) 0.0057(9)
C18 0.0460(10) 0.0472(10) 0.0362(9) 0.0069(8) 0.0220(8) 0.0050(7)
C19 0.0491(11) 0.0633(13) 0.0457(10) 0.0038(10) 0.0219(9) 0.0036(9)
C20 0.0521(13) 0.0772(16) 0.0479(12) 0.0100(11) 0.0154(10) 0.0013(11)
C21 0.0825(17) 0.0660(15) 0.0382(10) 0.0238(13) 0.0246(11) 0.0072(10)
C22 0.0857(18) 0.0760(16) 0.0477(12) 0.0129(14) 0.0399(13) 0.0185(11)
C23 0.0614(13) 0.0703(15) 0.0463(11) 0.0028(11) 0.0293(10) 0.0135(10)
C24 0.0404(9) 0.0380(9) 0.0372(9) -0.0031(7) 0.0213(7) 0.0030(7)
C25 0.0638(13) 0.0409(11) 0.0653(13) -0.0076(9) 0.0369(11) -0.0023(9)
C26 0.0588(14) 0.0516(13) 0.0786(16) -0.0168(11) 0.0291(13) 0.0124(11)
C27 0.0431(11) 0.0836(17) 0.0606(13) -0.0054(11) 0.0267(10) 0.0248(12)
C28 0.0540(12) 0.0725(15) 0.0631(13) 0.0035(11) 0.0405(11) 0.0087(11)
C29 0.0521(11) 0.0437(10) 0.0523(11) -0.0017(8) 0.0332(9) 0.0024(8)
P1 0.0409(2) 0.0387(2) 0.0346(2) 0.00180(18) 0.02182(19) 0.00393(17)
C6 0.0432(9) 0.0417(9) 0.0410(9) -0.0012(7) 0.0266(8) 0.0056(7)
C7 0.0468(11) 0.0424(11) 0.0710(14) 0.0014(9) 0.0268(10) 0.0093(10)
C8 0.0705(16) 0.0384(11) 0.0890(17) 0.0013(10) 0.0376(14) 0.0063(11)
C9 0.0711(16) 0.0503(13) 0.0780(16) -0.0168(11) 0.0350(13) -0.0066(11)
C10 0.0477(12) 0.0659(15) 0.0735(15) -0.0098(11) 0.0214(11) -0.0042(12)
C11 0.0452(11) 0.0517(12) 0.0565(12) 0.0029(9) 0.0266(9) 0.0019(9)
C12 0.0439(10) 0.0413(9) 0.0382(9) 0.0038(8) 0.0226(8) 0.0018(7)
C13 0.0477(10) 0.0524(11) 0.0382(9) -0.0003(8) 0.0242(8) -0.0001(8)
C14 0.0604(13) 0.0576(12) 0.0555(12) 0.0017(10) 0.0375(11) -0.0080(10)
C15 0.0542(12) 0.0497(12) 0.0657(13) 0.0107(9) 0.0334(11) 0.0022(10)
C16 0.0668(14) 0.0623(14) 0.0490(11) 0.0201(11) 0.0266(11) 0.0131(10)

loop_
_atom_type_symbol
_atom_type_description
_atom_type_scat_dispersion_real
_atom_type_scat_dispersion_imag
_atom_type_scat_source
C C 0.0033 0.0016 'International Tables Vol C Tables 4.2.6.8 and 6.1.1.4'
H H 0.0000 0.0000 'International Tables Vol C Tables 4.2.6.8 and 6.1.1.4'
P P 0.1023 0.0942 'International Tables Vol C Tables 4.2.6.8 and 6.1.1.4'
S S 0.1246 0.1234 'International Tables Vol C Tables 4.2.6.8 and 6.1.1.4'
Sn Sn -0.6537 1.4246 'International Tables Vol C Tables 4.2.6.8 and 6.1.1.4'

loop_
_geom_angle_atom_site_label_1
_geom_angle_atom_site_label_2
_geom_angle_atom_site_label_3
_geom_angle_site_symmetry_1
_geom_angle_site_symmetry_3
_geom_angle
S1 C1 S3 . . 123.97(12)
S1 C1 S2 . . 123.61(12)
S3 C1 S2 . . 112.42(10)
C3 C2 S4 . . 125.34(13)
C3 C2 S2 . . 115.48(13)
S4 C2 S2 . . 118.93(10)
C2 C3 S5 . . 125.28(13)
C2 C3 S3 . . 115.74(13)
S5 C3 S3 . . 118.73(10)
C4 C4 S6 2_655 . 128.01(6)
C4 C4 S7 2_655 . 115.62(7)
S6 C4 S7 . . 116.37(11)
S8 C5 S7 . 2_655 124.16(8)
S8 C5 S7 . . 124.16(8)
S7 C5 S7 2_655 . 111.67(16)
C1 S2 C2 . . 98.19(9)
C1 S3 C3 . . 98.13(9)
C2 S4 Sn1 . . 94.54(6)
C3 S5 Sn1 . . 94.68(6)
C4 S6 Sn1 . . 98.53(6)
C5 S7 C4 . . 98.54(10)
S6 Sn1 S6 2_655 . 86.92(2)
S6 Sn1 S5 2_655 . 89.297(16)
S6 Sn1 S5 . . 175.383(16)
S6 Sn1 S5 2_655 2_655 175.383(16)
S6 Sn1 S5 . 2_655 89.297(16)
S5 Sn1 S5 . 2_655 94.60(2)
S6 Sn1 S4 2_655 . 94.169(17)
S6 Sn1 S4 . . 95.783(16)
S5 Sn1 S4 . . 81.844(15)
S5 Sn1 S4 2_655 . 88.843(16)
S6 Sn1 S4 2_655 2_655 95.783(16)
S6 Sn1 S4 . 2_655 94.169(17)
S5 Sn1 S4 . 2_655 88.843(16)
S5 Sn1 S4 2_655 2_655 81.844(15)
S4 Sn1 S4 . 2_655 166.27(2)
C16 C17 C12 . . 120.13(19)
C16 C17 H17 . . 119.9
C12 C17 H17 . . 119.9
C19 C18 C23 . . 120.07(18)
C19 C18 P1 . . 120.19(15)
C23 C18 P1 . . 119.70(16)
C18 C19 C20 . . 119.4(2)
C18 C19 H19 . . 120.3
C20 C19 H19 . . 120.3
C21 C20 C19 . . 120.4(2)
C21 C20 H20 . . 119.8
C19 C20 H20 . . 119.8
C20 C21 C22 . . 120.4(2)
C20 C21 H21 . . 119.8
C22 C21 H21 . . 119.8
C21 C22 C23 . . 120.2(2)
C21 C22 H22 . . 119.9
C23 C22 H22 . . 119.9
C22 C23 C18 . . 119.5(2)
C22 C23 H23 . . 120.3
C18 C23 H23 . . 120.3
C29 C24 C25 . . 119.87(18)
C29 C24 P1 . . 121.20(14)
C25 C24 P1 . . 118.85(16)
C26 C25 C24 . . 119.3(2)
C26 C25 H25 . . 120.4
C24 C25 H25 . . 120.4
C27 C26 C25 . . 120.4(2)
C27 C26 H26 . . 119.8
C25 C26 H26 . . 119.8
C26 C27 C28 . . 121.0(2)
C26 C27 H27 . . 119.5
C28 C27 H27 . . 119.5
C27 C28 C29 . . 119.5(2)
C27 C28 H28 . . 120.3
C29 C28 H28 . . 120.3
C24 C29 C28 . . 119.95(19)
C24 C29 H29 . . 120.0
C28 C29 H29 . . 120.0
C12 P1 C6 . . 110.94(9)
C12 P1 C24 . . 106.52(9)
C6 P1 C24 . . 112.18(8)
C12 P1 C18 . . 111.97(9)
C6 P1 C18 . . 106.83(9)
C24 P1 C18 . . 108.45(9)
C11 C6 C7 . . 119.62(19)
C11 C6 P1 . . 121.20(15)
C7 C6 P1 . . 119.18(15)
C8 C7 C6 . . 119.7(2)
C8 C7 H7 . . 120.2
C6 C7 H7 . . 120.2
C9 C8 C7 . . 120.5(2)
C9 C8 H8 . . 119.8
C7 C8 H8 . . 119.8
C10 C9 C8 . . 120.0(2)
C10 C9 H9 . . 120.0
C8 C9 H9 . . 120.0
C9 C10 C11 . . 120.7(2)
C9 C10 H10 . . 119.6
C11 C10 H10 . . 119.6
C10 C11 C6 . . 119.5(2)
C10 C11 H11 . . 120.2
C6 C11 H11 . . 120.2
C13 C12 C17 . . 119.33(18)
C13 C12 P1 . . 121.96(14)
C17 C12 P1 . . 118.66(14)
C12 C13 C14 . . 119.76(18)
C12 C13 H13 . . 120.1
C14 C13 H13 . . 120.1
C15 C14 C13 . . 120.42(19)
C15 C14 H14 . . 119.8
C13 C14 H14 . . 119.8
C14 C15 C16 . . 120.4(2)
C14 C15 H15 . . 119.8
C16 C15 H15 . . 119.8
C17 C16 C15 . . 120.0(2)
C17 C16 H16 . . 120.0
C15 C16 H16 . . 120.0

loop_
_geom_bond_atom_site_label_1
_geom_bond_atom_site_label_2
_geom_bond_site_symmetry_2
_geom_bond_distance
C1 S1 . 1.6491(19)
C1 S3 . 1.724(2)
C1 S2 . 1.725(2)
C2 C3 . 1.358(2)
C2 S4 . 1.7348(17)
C2 S2 . 1.7455(17)
C3 S5 . 1.7346(18)
C3 S3 . 1.7443(17)
C4 C4 2_655 1.337(4)
C4 S6 . 1.7427(19)
C4 S7 . 1.7548(18)
C5 S8 . 1.642(3)
C5 S7 2_655 1.7249(17)
C5 S7 . 1.7249(17)
S4 Sn1 . 2.5776(4)
S5 Sn1 . 2.5572(5)
S6 Sn1 . 2.5318(5)
Sn1 S6 2_655 2.5318(5)
Sn1 S5 2_655 2.5572(5)
Sn1 S4 2_655 2.5776(4)
C17 C16 . 1.374(3)
C17 C12 . 1.398(3)
C17 H17 . 0.9300
C18 C19 . 1.383(3)
C18 C23 . 1.391(3)
C18 P1 . 1.7989(18)
C19 C20 . 1.390(3)
C19 H19 . 0.9300
C20 C21 . 1.368(4)
C20 H20 . 0.9300
C21 C22 . 1.371(4)
C21 H21 . 0.9300
C22 C23 . 1.388(3)
C22 H22 . 0.9300
C23 H23 . 0.9300
C24 C29 . 1.372(3)
C24 C25 . 1.391(3)
C24 P1 . 1.7975(18)
C25 C26 . 1.377(3)
C25 H25 . 0.9300
C26 C27 . 1.358(4)
C26 H26 . 0.9300
C27 C28 . 1.365(3)
C27 H27 . 0.9300
C28 C29 . 1.388(3)
C28 H28 . 0.9300
C29 H29 . 0.9300
P1 C12 . 1.7924(19)
P1 C6 . 1.7959(19)
C6 C11 . 1.385(3)
C6 C7 . 1.389(3)
C7 C8 . 1.378(3)
C7 H7 . 0.9300
C8 C9 . 1.371(3)
C8 H8 . 0.9300
C9 C10 . 1.367(4)
C9 H9 . 0.9300
C10 C11 . 1.380(3)
C10 H10 . 0.9300
C11 H11 . 0.9300
C12 C13 . 1.382(3)
C13 C14 . 1.384(3)
C13 H13 . 0.9300
C14 C15 . 1.369(3)
C14 H14 . 0.9300
C15 C16 . 1.375(3)
C15 H15 . 0.9300
C16 H16 . 0.9300

loop_
_geom_hbond_atom_site_label_D
_geom_hbond_atom_site_label_H
_geom_hbond_atom_site_label_A
_geom_hbond_site_symmetry_A
_geom_hbond_distance_DH
_geom_hbond_distance_HA
_geom_hbond_distance_DA
_geom_hbond_angle_DHA
_geom_hbond_publ_flag
C26 H26 S4 2_655 0.93 2.69 3.598(2) 165 y
C29 H29 S1 2_665 0.93 2.85 3.513(2) 129 y

loop_
_geom_torsion_atom_site_label_1
_geom_torsion_atom_site_label_2
_geom_torsion_atom_site_label_3
_geom_torsion_atom_site_label_4
_geom_torsion_site_symmetry_1
_geom_torsion_site_symmetry_4
_geom_torsion
S4 C2 C3 S5 . . -2.0(2)
S2 C2 C3 S5 . . -176.16(10)
S4 C2 C3 S3 . . 172.12(10)
S2 C2 C3 S3 . . -2.05(18)
S1 C1 S2 C2 . . -179.44(12)
S3 C1 S2 C2 . . 0.30(11)
C3 C2 S2 C1 . . 1.06(15)
S4 C2 S2 C1 . . -173.51(11)
S1 C1 S3 C3 . . 178.55(12)
S2 C1 S3 C3 . . -1.19(12)
C2 C3 S3 C1 . . 1.98(15)
S5 C3 S3 C1 . . 176.50(11)
C3 C2 S4 Sn1 . . -28.96(16)
S2 C2 S4 Sn1 . . 145.02(9)
C2 C3 S5 Sn1 . . 31.82(16)
S3 C3 S5 Sn1 . . -142.13(9)
C4 C4 S6 Sn1 2_655 . 0.1(2)
S7 C4 S6 Sn1 . . -179.54(9)
S8 C5 S7 C4 . . 179.81(6)
S7 C5 S7 C4 2_655 . -0.19(6)
C4 C4 S7 C5 2_655 . 0.7(2)
S6 C4 S7 C5 . . -179.65(9)
C4 S6 Sn1 S6 . 2_655 -0.03(6)
C4 S6 Sn1 S4 . . -93.91(6)
C4 S6 Sn1 S4 . 2_655 95.55(6)
C3 S5 Sn1 S6 . 2_655 -127.73(6)
C3 S5 Sn1 S5 . 2_655 54.75(6)
C3 S5 Sn1 S4 . . -33.42(6)
C3 S5 Sn1 S4 . 2_655 136.47(6)
C2 S4 Sn1 S6 . 2_655 121.50(6)
C2 S4 Sn1 S6 . . -151.18(6)
C2 S4 Sn1 S5 . . 32.81(6)
C2 S4 Sn1 S5 . 2_655 -62.01(6)
C2 S4 Sn1 S4 . 2_655 -14.91(6)
C23 C18 C19 C20 . . -1.0(3)
P1 C18 C19 C20 . . 176.67(17)
C18 C19 C20 C21 . . -0.1(4)
C19 C20 C21 C22 . . 1.3(4)
C20 C21 C22 C23 . . -1.4(4)
C21 C22 C23 C18 . . 0.2(4)
C19 C18 C23 C22 . . 0.9(3)
P1 C18 C23 C22 . . -176.74(19)
C29 C24 C25 C26 . . -1.0(3)
P1 C24 C25 C26 . . -177.82(17)
C24 C25 C26 C27 . . 0.7(4)
C25 C26 C27 C28 . . 0.1(4)
C26 C27 C28 C29 . . -0.6(4)
C25 C24 C29 C28 . . 0.5(3)
P1 C24 C29 C28 . . 177.28(16)
C27 C28 C29 C24 . . 0.3(3)
C29 C24 P1 C12 . . 151.43(15)
C25 C24 P1 C12 . . -31.79(18)
C29 C24 P1 C6 . . 29.86(18)
C25 C24 P1 C6 . . -153.36(16)
C29 C24 P1 C18 . . -87.89(17)
C25 C24 P1 C18 . . 88.89(17)
C19 C18 P1 C12 . . 105.71(18)
C23 C18 P1 C12 . . -76.60(19)
C19 C18 P1 C6 . . -132.64(17)
C23 C18 P1 C6 . . 45.04(19)
C19 C18 P1 C24 . . -11.5(2)
C23 C18 P1 C24 . . 166.15(17)
C12 P1 C6 C11 . . -9.23(19)
C24 P1 C6 C11 . . 109.77(17)
C18 P1 C6 C11 . . -131.52(16)
C12 P1 C6 C7 . . 170.28(16)
C24 P1 C6 C7 . . -70.72(18)
C18 P1 C6 C7 . . 47.99(18)
C11 C6 C7 C8 . . -1.9(3)
P1 C6 C7 C8 . . 178.63(19)
C6 C7 C8 C9 . . 1.6(4)
C7 C8 C9 C10 . . -0.4(4)
C8 C9 C10 C11 . . -0.6(4)
C9 C10 C11 C6 . . 0.3(4)
C7 C6 C11 C10 . . 0.9(3)
P1 C6 C11 C10 . . -179.58(18)
C16 C17 C12 C13 . . -0.3(3)
C16 C17 C12 P1 . . 177.04(19)
C6 P1 C12 C13 . . -111.47(17)
C24 P1 C12 C13 . . 126.18(17)
C18 P1 C12 C13 . . 7.8(2)
C6 P1 C12 C17 . . 71.25(19)
C24 P1 C12 C17 . . -51.10(19)
C18 P1 C12 C17 . . -169.49(17)
C17 C12 C13 C14 . . 0.7(3)
P1 C12 C13 C14 . . -176.60(16)
C12 C13 C14 C15 . . -0.4(3)
C13 C14 C15 C16 . . -0.2(4)
C12 C17 C16 C15 . . -0.3(4)
C14 C15 C16 C17 . . 0.5(4)
